data_4073674
loop_
_publ_author_name
'Newsham, David K.'
'Borkar, Sachin'
'Sen, Ayusman'
'Conner, David M.'
'Goodall, Brian L.'

_publ_section_title
;
 Inhibitory Role of Carbon Monoxide in Palladium(II)-Catalyzed
 Nonalternating Ethene/Carbon Monoxide Copolymerizations and the Synthesis
 of Polyethene-block-poly(ethene-alt-carbon monoxide)
;
_journal_issue 15
_journal_name_full Organometallics
_journal_page_first 3636
_journal_paper_doi 10.1021/om700523m
_journal_volume 26
_journal_year 2007
_chemical_formula_moiety 'C26 H26 N O5 P Pd S'
_chemical_formula_sum 'C26 H26 N O5 P Pd S'
_chemical_formula_weight 601.91
_chemical_name_systematic
; 
 ? 
;
_space_group_IT_number 14
_symmetry_cell_setting monoclinic
_symmetry_space_group_name_Hall '-P 2ybc'
_symmetry_space_group_name_H-M 'P 1 21/c 1'
_atom_sites_solution_hydrogens geom
_atom_sites_solution_primary direct
_atom_sites_solution_secondary difmap
_audit_creation_method SHELXL-97
_cell_angle_alpha 90.00
_cell_angle_beta 97.515(8)
_cell_angle_gamma 90.00
_cell_formula_units_Z 4
_cell_length_a 11.484(5)
_cell_length_b 13.828(6)
_cell_length_c 16.239(6)
_cell_measurement_reflns_used 3550
_cell_measurement_temperature 103(2)
_cell_measurement_theta_max 28.354
_cell_measurement_theta_min 2.317
_cell_volume 2556.6(18)
_computing_cell_refinement 'Bruker SMART'
_computing_data_collection 'Bruker SMART'
_computing_data_reduction 'Bruker SAINT'
_computing_molecular_graphics 'Bruker SHELXTL'
_computing_publication_material 'Bruker SHELXTL'
_computing_structure_refinement 'SHELXL-97 (Sheldrick, 1997)'
_computing_structure_solution 'SHELXS-97 (Sheldrick, 1990)'
_diffrn_ambient_temperature 103(2)
_diffrn_measured_fraction_theta_full 0.980
_diffrn_measured_fraction_theta_max 0.980
_diffrn_measurement_device_type 'CCD area detector'
_diffrn_measurement_method 'phi and omega scans'
_diffrn_radiation_monochromator graphite
_diffrn_radiation_source 'fine-focus sealed tube'
_diffrn_radiation_type MoK\a
_diffrn_radiation_wavelength 0.71073
_diffrn_reflns_av_R_equivalents 0.0535
_diffrn_reflns_av_sigmaI/netI 0.0803
_diffrn_reflns_limit_h_max 13
_diffrn_reflns_limit_h_min -15
_diffrn_reflns_limit_k_max 18
_diffrn_reflns_limit_k_min -17
_diffrn_reflns_limit_l_max 19
_diffrn_reflns_limit_l_min -21
_diffrn_reflns_number 16469
_diffrn_reflns_theta_full 28.38
_diffrn_reflns_theta_max 28.38
_diffrn_reflns_theta_min 1.94
_exptl_absorpt_coefficient_mu 0.907
_exptl_absorpt_correction_T_max 0.98
_exptl_absorpt_correction_T_min 0.92
_exptl_absorpt_correction_type analytical
_exptl_absorpt_process_details SADABS
_exptl_crystal_colour colorless
_exptl_crystal_density_diffrn 1.564
_exptl_crystal_density_method 'not measured'
_exptl_crystal_description plate
_exptl_crystal_F_000 1224
_exptl_crystal_size_max 0.10
_exptl_crystal_size_mid 0.07
_exptl_crystal_size_min 0.02
_refine_diff_density_max 1.052
_refine_diff_density_min -1.398
_refine_diff_density_rms 0.140
_refine_ls_extinction_method none
_refine_ls_goodness_of_fit_ref 1.033
_refine_ls_hydrogen_treatment noref
_refine_ls_matrix_type full
_refine_ls_number_parameters 319
_refine_ls_number_reflns 6269
_refine_ls_number_restraints 0
_refine_ls_restrained_S_all 1.033
_refine_ls_R_factor_all 0.0821
_refine_ls_R_factor_gt 0.0571
_refine_ls_shift/su_max 0.001
_refine_ls_shift/su_mean 0.000
_refine_ls_structure_factor_coef Fsqd
_refine_ls_weighting_details 'calc w=1/[\s^2^(Fo^2^)+(0.0669P)^2^+0.0000P] where P=(Fo^2^+2Fc^2^)/3'
_refine_ls_weighting_scheme calc
_refine_ls_wR_factor_gt 0.1260
_refine_ls_wR_factor_ref 0.1342
_reflns_number_gt 4561
_reflns_number_total 6269
_reflns_threshold_expression >2sigma(I)
_cod_data_source_file om700523m-file003.cif
_cod_data_source_block svb12s
_cod_depositor_comments
;
The following automatic conversions were performed:

'_symmetry_cell_setting' value 'Monoclinic' changed to 'monoclinic'
according to /home/saulius/struct/CIF-dictionaries/cif_core.dic
dictionary named 'cif_core.dic' version 2.4.1 from 2010-06-29.

Automatic conversion script
Id: cif_fix_values 1715 2011-07-08 13:25:40Z adriana 
;
_cod_original_cell_volume 2556.5(18)
_cod_original_sg_symbol_H-M P2(1)/c
_cod_database_code 4073674

loop_
_symmetry_equiv_pos_as_xyz
'x, y, z'
'-x, y+1/2, -z+1/2'
'-x, -y, -z'
'x, -y-1/2, z-1/2'

loop_
_atom_site_label
_atom_site_type_symbol
_atom_site_fract_x
_atom_site_fract_y
_atom_site_fract_z
_atom_site_U_iso_or_equiv
_atom_site_adp_type
_atom_site_occupancy
_atom_site_symmetry_multiplicity
_atom_site_calc_flag
_atom_site_refinement_flags
Pd1 Pd 0.24278(3) 0.53711(2) 0.172828(19) 0.02048(11) Uani 1 1 d .
S1 S 0.46014(9) 0.67826(8) 0.22880(6) 0.0189(2) Uani 1 1 d .
P3 P 0.19278(10) 0.62421(8) 0.27846(7) 0.0179(2) Uani 1 1 d .
O1 O 0.5588(3) 0.7291(2) 0.20185(18) 0.0247(7) Uani 1 1 d .
O2 O 0.4881(3) 0.6218(2) 0.30312(17) 0.0246(7) Uani 1 1 d .
N1 N 0.3037(3) 0.4447(3) 0.0845(2) 0.0233(8) Uani 1 1 d .
O3 O 0.3978(3) 0.6219(2) 0.15974(17) 0.0217(7) Uani 1 1 d .
O4 O 0.2161(3) 0.7056(2) 0.45084(18) 0.0328(8) Uani 1 1 d .
C2 C 0.0392(4) 0.6364(3) 0.2912(3) 0.0228(9) Uani 1 1 d .
C9 C 0.1786(4) 0.8259(3) 0.2925(3) 0.0240(10) Uani 1 1 d .
H9 H 0.1039 0.8136 0.3095 0.029 Uiso 1 1 calc R
C8 C 0.2485(4) 0.7480(3) 0.2752(2) 0.0184(9) Uani 1 1 d .
C13 C 0.3590(4) 0.7695(3) 0.2514(2) 0.0163(8) Uani 1 1 d .
C14 C 0.2595(4) 0.5693(3) 0.3752(3) 0.0222(9) Uani 1 1 d .
C12 C 0.3949(4) 0.8656(3) 0.2457(3) 0.0230(9) Uani 1 1 d .
H12 H 0.4703 0.8792 0.2305 0.028 Uiso 1 1 calc R
O5 O 0.0041(3) 0.7080(2) 0.15926(19) 0.0316(8) Uani 1 1 d .
C11 C 0.3233(4) 0.9400(3) 0.2618(3) 0.0269(10) Uani 1 1 d .
H11 H 0.3482 1.0049 0.2567 0.032 Uiso 1 1 calc R
C4 C -0.1217(4) 0.6100(4) 0.3714(3) 0.0308(11) Uani 1 1 d .
H4 H -0.1493 0.5856 0.4200 0.037 Uiso 1 1 calc R
C19 C 0.2659(4) 0.6151(4) 0.4517(3) 0.0299(11) Uani 1 1 d .
C3 C -0.0034(4) 0.6021(3) 0.3616(3) 0.0261(10) Uani 1 1 d .
H3 H 0.0492 0.5724 0.4041 0.031 Uiso 1 1 calc R
C22 C 0.4098(5) 0.3008(3) 0.0622(3) 0.0334(12) Uani 1 1 d .
H22 H 0.4394 0.2399 0.0823 0.040 Uiso 1 1 calc R
C7 C -0.0425(4) 0.6784(3) 0.2278(3) 0.0255(10) Uani 1 1 d .
C1 C 0.0974(4) 0.4543(3) 0.1745(4) 0.0372(12) Uani 1 1 d .
H1A H 0.0319 0.4826 0.1376 0.056 Uiso 1 1 calc R
H1B H 0.0772 0.4514 0.2313 0.056 Uiso 1 1 calc R
H1C H 0.1130 0.3888 0.1556 0.056 Uiso 1 1 calc R
C21 C 0.3460(4) 0.3575(3) 0.1098(3) 0.0279(11) Uani 1 1 d .
H21 H 0.3313 0.3341 0.1624 0.033 Uiso 1 1 calc R
C5 C -0.1984(4) 0.6536(3) 0.3101(3) 0.0318(11) Uani 1 1 d .
H5 H -0.2788 0.6604 0.3171 0.038 Uiso 1 1 calc R
C23 C 0.4298(5) 0.3329(4) -0.0134(3) 0.0345(12) Uani 1 1 d .
H23 H 0.4733 0.2946 -0.0472 0.041 Uiso 1 1 calc R
C10 C 0.2149(4) 0.9210(3) 0.2856(3) 0.0257(10) Uani 1 1 d .
H10 H 0.1651 0.9728 0.2972 0.031 Uiso 1 1 calc R
C15 C 0.3038(4) 0.4759(3) 0.3720(3) 0.0291(11) Uani 1 1 d .
H15 H 0.2986 0.4432 0.3203 0.035 Uiso 1 1 calc R
C17 C 0.3640(5) 0.4790(5) 0.5181(3) 0.0453(15) Uani 1 1 d .
H17 H 0.4016 0.4484 0.5669 0.054 Uiso 1 1 calc R
C16 C 0.3551(4) 0.4305(4) 0.4430(3) 0.0405(14) Uani 1 1 d .
H16 H 0.3841 0.3664 0.4404 0.049 Uiso 1 1 calc R
C20 C 0.2189(6) 0.7553(5) 0.5278(3) 0.0499(16) Uani 1 1 d .
H20A H 0.1852 0.7140 0.5677 0.075 Uiso 1 1 calc R
H20B H 0.1730 0.8150 0.5193 0.075 Uiso 1 1 calc R
H20C H 0.3003 0.7710 0.5494 0.075 Uiso 1 1 calc R
C24 C 0.3864(5) 0.4217(4) -0.0409(3) 0.0400(13) Uani 1 1 d .
H24 H 0.3987 0.4455 -0.0939 0.048 Uiso 1 1 calc R
C18 C 0.3198(4) 0.5696(4) 0.5233(3) 0.0344(12) Uani 1 1 d .
H18 H 0.3255 0.6017 0.5754 0.041 Uiso 1 1 calc R
C25 C 0.3253(5) 0.4748(3) 0.0101(3) 0.0344(12) Uani 1 1 d .
H25 H 0.2967 0.5366 -0.0085 0.041 Uiso 1 1 calc R
C6 C -0.1595(4) 0.6875(3) 0.2385(3) 0.0320(11) Uani 1 1 d .
H6 H -0.2131 0.7172 0.1966 0.038 Uiso 1 1 calc R
C26 C -0.0771(6) 0.7506(6) 0.0942(4) 0.069(2) Uani 1 1 d .
H26A H -0.1350 0.7021 0.0720 0.104 Uiso 1 1 calc R
H26B H -0.0341 0.7735 0.0497 0.104 Uiso 1 1 calc R
H26C H -0.1173 0.8052 0.1167 0.104 Uiso 1 1 calc R

loop_
_atom_site_aniso_label
_atom_site_aniso_U_11
_atom_site_aniso_U_22
_atom_site_aniso_U_33
_atom_site_aniso_U_23
_atom_site_aniso_U_13
_atom_site_aniso_U_12
Pd1 0.02216(19) 0.01702(18) 0.02299(18) -0.00182(14) 0.00567(13) -0.00023(14)
S1 0.0163(5) 0.0206(5) 0.0202(5) -0.0008(4) 0.0036(4) 0.0011(4)
P3 0.0176(6) 0.0159(5) 0.0207(5) 0.0013(4) 0.0042(4) 0.0016(4)
O1 0.0196(17) 0.0277(17) 0.0280(16) -0.0018(13) 0.0076(13) -0.0034(13)
O2 0.0196(17) 0.0304(17) 0.0238(15) 0.0049(13) 0.0028(13) 0.0086(13)
N1 0.028(2) 0.0180(19) 0.0250(19) -0.0055(15) 0.0077(16) -0.0008(15)
O3 0.0231(17) 0.0195(15) 0.0235(15) -0.0034(12) 0.0065(13) -0.0027(13)
O4 0.042(2) 0.035(2) 0.0212(16) -0.0063(14) 0.0034(14) -0.0032(16)
C2 0.024(2) 0.016(2) 0.030(2) -0.0022(18) 0.0057(19) 0.0012(18)
C9 0.016(2) 0.026(2) 0.030(2) -0.0011(19) 0.0044(19) -0.0020(18)
C8 0.018(2) 0.022(2) 0.0151(19) 0.0031(16) 0.0020(16) -0.0008(17)
C13 0.017(2) 0.016(2) 0.0151(18) 0.0021(16) 0.0003(16) 0.0012(16)
C14 0.013(2) 0.027(2) 0.028(2) 0.0090(18) 0.0065(18) -0.0006(18)
C12 0.021(2) 0.025(2) 0.022(2) 0.0012(18) -0.0020(18) -0.0052(18)
O5 0.0243(19) 0.040(2) 0.0294(17) 0.0124(15) -0.0006(14) 0.0073(15)
C11 0.032(3) 0.016(2) 0.032(2) 0.0008(18) 0.001(2) -0.0034(19)
C4 0.024(3) 0.037(3) 0.033(3) -0.006(2) 0.008(2) -0.009(2)
C19 0.021(3) 0.043(3) 0.025(2) 0.004(2) 0.0038(19) -0.007(2)
C3 0.022(2) 0.030(3) 0.027(2) -0.0016(19) 0.0044(19) -0.004(2)
C22 0.050(3) 0.022(2) 0.028(2) -0.0032(19) 0.001(2) 0.006(2)
C7 0.024(3) 0.019(2) 0.034(2) -0.0024(19) 0.004(2) 0.0012(19)
C1 0.027(3) 0.027(3) 0.060(3) -0.015(2) 0.013(2) -0.011(2)
C21 0.041(3) 0.021(2) 0.022(2) 0.0018(18) 0.003(2) 0.003(2)
C5 0.022(3) 0.026(3) 0.049(3) -0.018(2) 0.008(2) -0.004(2)
C23 0.041(3) 0.029(3) 0.034(3) -0.006(2) 0.011(2) 0.006(2)
C10 0.025(3) 0.017(2) 0.034(2) -0.0047(19) 0.004(2) 0.0028(19)
C15 0.024(3) 0.026(3) 0.038(3) 0.011(2) 0.010(2) 0.006(2)
C17 0.022(3) 0.069(4) 0.044(3) 0.035(3) 0.001(2) -0.003(3)
C16 0.025(3) 0.043(3) 0.054(3) 0.026(3) 0.006(2) 0.011(2)
C20 0.058(4) 0.060(4) 0.033(3) -0.021(3) 0.010(3) -0.009(3)
C24 0.062(4) 0.034(3) 0.027(3) 0.005(2) 0.016(3) 0.005(3)
C18 0.024(3) 0.054(3) 0.023(2) 0.010(2) -0.004(2) -0.011(2)
C25 0.048(3) 0.023(3) 0.033(3) 0.005(2) 0.010(2) 0.008(2)
C6 0.023(3) 0.024(2) 0.046(3) -0.009(2) -0.006(2) 0.005(2)
C26 0.045(4) 0.103(6) 0.057(4) 0.043(4) -0.002(3) 0.023(4)

loop_
_atom_type_symbol
_atom_type_description
_atom_type_scat_dispersion_real
_atom_type_scat_dispersion_imag
_atom_type_scat_source
C C 0.0033 0.0016 'International Tables Vol C Tables 4.2.6.8 and 6.1.1.4'
H H 0.0000 0.0000 'International Tables Vol C Tables 4.2.6.8 and 6.1.1.4'
N N 0.0061 0.0033 'International Tables Vol C Tables 4.2.6.8 and 6.1.1.4'
O O 0.0106 0.0060 'International Tables Vol C Tables 4.2.6.8 and 6.1.1.4'
P P 0.1023 0.0942 'International Tables Vol C Tables 4.2.6.8 and 6.1.1.4'
Pd Pd -0.9988 1.0072 'International Tables Vol C Tables 4.2.6.8 and 6.1.1.4'
S S 0.1246 0.1234 'International Tables Vol C Tables 4.2.6.8 and 6.1.1.4'

loop_
_geom_angle_atom_site_label_1
_geom_angle_atom_site_label_2
_geom_angle_atom_site_label_3
_geom_angle
C1 Pd1 N1 90.80(17)
C1 Pd1 O3 174.99(17)
N1 Pd1 O3 84.91(13)
C1 Pd1 P3 89.96(14)
N1 Pd1 P3 172.73(11)
O3 Pd1 P3 94.63(8)
O2 S1 O1 114.78(18)
O2 S1 O3 112.62(18)
O1 S1 O3 110.38(17)
O2 S1 C13 106.96(17)
O1 S1 C13 105.96(19)
O3 S1 C13 105.41(18)
C2 P3 C14 104.3(2)
C2 P3 C8 105.41(19)
C14 P3 C8 107.8(2)
C2 P3 Pd1 119.38(15)
C14 P3 Pd1 108.45(15)
C8 P3 Pd1 110.86(13)
C25 N1 C21 117.1(4)
C25 N1 Pd1 123.0(3)
C21 N1 Pd1 118.4(3)
S1 O3 Pd1 122.41(16)
C19 O4 C20 118.0(4)
C3 C2 C7 117.8(4)
C3 C2 P3 121.2(4)
C7 C2 P3 121.1(3)
C10 C9 C8 121.9(4)
C10 C9 H9 119.0
C8 C9 H9 119.0
C9 C8 C13 117.1(4)
C9 C8 P3 120.2(3)
C13 C8 P3 122.5(3)
C12 C13 C8 120.3(4)
C12 C13 S1 116.9(3)
C8 C13 S1 122.8(3)
C19 C14 C15 118.6(4)
C19 C14 P3 123.3(4)
C15 C14 P3 118.0(3)
C11 C12 C13 120.9(4)
C11 C12 H12 119.5
C13 C12 H12 119.5
C7 O5 C26 115.9(4)
C12 C11 C10 120.0(4)
C12 C11 H11 120.0
C10 C11 H11 120.0
C5 C4 C3 119.5(4)
C5 C4 H4 120.3
C3 C4 H4 120.3
O4 C19 C14 115.7(4)
O4 C19 C18 123.9(4)
C14 C19 C18 120.4(5)
C2 C3 C4 121.5(4)
C2 C3 H3 119.2
C4 C3 H3 119.2
C23 C22 C21 119.3(5)
C23 C22 H22 120.4
C21 C22 H22 120.4
O5 C7 C6 124.6(4)
O5 C7 C2 115.0(4)
C6 C7 C2 120.4(4)
Pd1 C1 H1A 109.5
Pd1 C1 H1B 109.5
H1A C1 H1B 109.5
Pd1 C1 H1C 109.5
H1A C1 H1C 109.5
H1B C1 H1C 109.5
N1 C21 C22 122.5(4)
N1 C21 H21 118.8
C22 C21 H21 118.8
C4 C5 C6 120.6(5)
C4 C5 H5 119.7
C6 C5 H5 119.7
C22 C23 C24 119.2(5)
C22 C23 H23 120.4
C24 C23 H23 120.4
C11 C10 C9 119.7(4)
C11 C10 H10 120.2
C9 C10 H10 120.2
C16 C15 C14 120.8(5)
C16 C15 H15 119.6
C14 C15 H15 119.6
C18 C17 C16 121.0(5)
C18 C17 H17 119.5
C16 C17 H17 119.5
C15 C16 C17 119.5(5)
C15 C16 H16 120.3
C17 C16 H16 120.3
O4 C20 H20A 109.5
O4 C20 H20B 109.5
H20A C20 H20B 109.5
O4 C20 H20C 109.5
H20A C20 H20C 109.5
H20B C20 H20C 109.5
C25 C24 C23 118.4(5)
C25 C24 H24 120.8
C23 C24 H24 120.8
C17 C18 C19 119.6(5)
C17 C18 H18 120.2
C19 C18 H18 120.2
N1 C25 C24 123.5(4)
N1 C25 H25 118.2
C24 C25 H25 118.2
C5 C6 C7 120.1(5)
C5 C6 H6 119.9
C7 C6 H6 119.9
O5 C26 H26A 109.5
O5 C26 H26B 109.5
H26A C26 H26B 109.5
O5 C26 H26C 109.5
H26A C26 H26C 109.5
H26B C26 H26C 109.5

loop_
_geom_bond_atom_site_label_1
_geom_bond_atom_site_label_2
_geom_bond_distance
Pd1 C1 2.027(5)
Pd1 N1 2.108(3)
Pd1 O3 2.165(3)
Pd1 P3 2.2317(12)
S1 O2 1.438(3)
S1 O1 1.449(3)
S1 O3 1.472(3)
S1 C13 1.786(4)
P3 C2 1.810(5)
P3 C14 1.821(4)
P3 C8 1.831(4)
N1 C25 1.331(6)
N1 C21 1.344(6)
O4 C19 1.375(6)
O4 C20 1.423(5)
C2 C3 1.385(6)
C2 C7 1.423(6)
C9 C10 1.389(6)
C9 C8 1.394(6)
C9 H9 0.9500
C8 C13 1.405(6)
C13 C12 1.397(6)
C14 C19 1.388(6)
C14 C15 1.391(6)
C12 C11 1.364(6)
C12 H12 0.9500
O5 C7 1.360(5)
O5 C26 1.440(6)
C11 C10 1.376(6)
C11 H11 0.9500
C4 C5 1.379(7)
C4 C3 1.392(6)
C4 H4 0.9500
C19 C18 1.394(6)
C3 H3 0.9500
C22 C23 1.354(6)
C22 C21 1.376(6)
C22 H22 0.9500
C7 C6 1.383(6)
C1 H1A 0.9800
C1 H1B 0.9800
C1 H1C 0.9800
C21 H21 0.9500
C5 C6 1.380(7)
C5 H5 0.9500
C23 C24 1.377(7)
C23 H23 0.9500
C10 H10 0.9500
C15 C16 1.375(7)
C15 H15 0.9500
C17 C18 1.358(8)
C17 C16 1.385(8)
C17 H17 0.9500
C16 H16 0.9500
C20 H20A 0.9800
C20 H20B 0.9800
C20 H20C 0.9800
C24 C25 1.368(7)
C24 H24 0.9500
C18 H18 0.9500
C25 H25 0.9500
C6 H6 0.9500
C26 H26A 0.9800
C26 H26B 0.9800
C26 H26C 0.9800

loop_
_geom_torsion_atom_site_label_1
_geom_torsion_atom_site_label_2
_geom_torsion_atom_site_label_3
_geom_torsion_atom_site_label_4
_geom_torsion
C1 Pd1 P3 C2 -28.7(2)
N1 Pd1 P3 C2 -124.6(8)
O3 Pd1 P3 C2 149.31(18)
C1 Pd1 P3 C14 90.4(2)
N1 Pd1 P3 C14 -5.5(8)
O3 Pd1 P3 C14 -91.58(17)
C1 Pd1 P3 C8 -151.4(2)
N1 Pd1 P3 C8 112.6(8)
O3 Pd1 P3 C8 26.56(17)
C1 Pd1 N1 C25 121.1(4)
O3 Pd1 N1 C25 -56.3(4)
P3 Pd1 N1 C25 -142.9(7)
C1 Pd1 N1 C21 -73.3(4)
O3 Pd1 N1 C21 109.2(4)
P3 Pd1 N1 C21 22.6(11)
O2 S1 O3 Pd1 51.4(2)
O1 S1 O3 Pd1 -178.88(18)
C13 S1 O3 Pd1 -64.9(2)
C1 Pd1 O3 S1 -179(34)
N1 Pd1 O3 S1 -148.3(2)
P3 Pd1 O3 S1 24.4(2)
C14 P3 C2 C3 -3.3(4)
C8 P3 C2 C3 -116.7(4)
Pd1 P3 C2 C3 118.0(3)
C14 P3 C2 C7 179.1(4)
C8 P3 C2 C7 65.7(4)
Pd1 P3 C2 C7 -59.6(4)
C10 C9 C8 C13 0.8(6)
C10 C9 C8 P3 -175.9(3)
C2 P3 C8 C9 8.1(4)
C14 P3 C8 C9 -102.9(4)
Pd1 P3 C8 C9 138.6(3)
C2 P3 C8 C13 -168.5(3)
C14 P3 C8 C13 80.5(4)
Pd1 P3 C8 C13 -38.0(4)
C9 C8 C13 C12 0.0(6)
P3 C8 C13 C12 176.7(3)
C9 C8 C13 S1 178.9(3)
P3 C8 C13 S1 -4.4(5)
O2 S1 C13 C12 118.3(3)
O1 S1 C13 C12 -4.6(4)
O3 S1 C13 C12 -121.7(3)
O2 S1 C13 C8 -60.7(4)
O1 S1 C13 C8 176.4(3)
O3 S1 C13 C8 59.4(4)
C2 P3 C14 C19 -65.0(4)
C8 P3 C14 C19 46.7(4)
Pd1 P3 C14 C19 166.7(3)
C2 P3 C14 C15 113.5(4)
C8 P3 C14 C15 -134.8(4)
Pd1 P3 C14 C15 -14.7(4)
C8 C13 C12 C11 -1.0(6)
S1 C13 C12 C11 180.0(3)
C13 C12 C11 C10 1.3(7)
C20 O4 C19 C14 179.2(4)
C20 O4 C19 C18 -0.5(7)
C15 C14 C19 O4 -177.3(4)
P3 C14 C19 O4 1.2(6)
C15 C14 C19 C18 2.4(7)
P3 C14 C19 C18 -179.1(4)
C7 C2 C3 C4 -1.5(7)
P3 C2 C3 C4 -179.1(4)
C5 C4 C3 C2 -0.5(7)
C26 O5 C7 C6 -0.7(7)
C26 O5 C7 C2 179.9(5)
C3 C2 C7 O5 -178.1(4)
P3 C2 C7 O5 -0.4(5)
C3 C2 C7 C6 2.5(6)
P3 C2 C7 C6 -179.8(3)
C25 N1 C21 C22 0.4(7)
Pd1 N1 C21 C22 -166.0(4)
C23 C22 C21 N1 -0.9(8)
C3 C4 C5 C6 1.4(7)
C21 C22 C23 C24 0.3(8)
C12 C11 C10 C9 -0.5(7)
C8 C9 C10 C11 -0.6(7)
C19 C14 C15 C16 -1.3(7)
P3 C14 C15 C16 -179.9(4)
C14 C15 C16 C17 -0.9(7)
C18 C17 C16 C15 2.0(8)
C22 C23 C24 C25 0.6(8)
C16 C17 C18 C19 -0.8(8)
O4 C19 C18 C17 178.3(4)
C14 C19 C18 C17 -1.4(7)
C21 N1 C25 C24 0.6(8)
Pd1 N1 C25 C24 166.3(4)
C23 C24 C25 N1 -1.1(9)
C4 C5 C6 C7 -0.3(7)
O5 C7 C6 C5 179.0(4)
C2 C7 C6 C5 -1.7(7)
